data_7702520
loop_
_publ_author_name
'Yang, Guang'
'Zhu, Huai-Gang'
'Liang, Bing-Hua'
'Chen, Xiao-Ming'

_publ_section_title
;
 Syntheses and crystal structures of four metal--organic co-ordination
 networks constructed from cadmium(II) thiocyanate and nicotinic acid
 derivatives with hydrogen bonds
;
_journal_issue 5
_journal_name_full 'Journal of the Chemical Society, Dalton Transactions'
_journal_page_first 580
_journal_paper_doi 10.1039/b009129o
_journal_year 2001
_chemical_formula_sum 'C7 H6 Cd N2 O3 S'
_chemical_formula_weight 310.60
_space_group_IT_number 14
_space_group_name_Hall '-P 2yn'
_space_group_name_H-M_alt 'P 1 21/n 1'
_symmetry_cell_setting monoclinic
_symmetry_space_group_name_H-M 'P 1 21/n 1'
_atom_sites_solution_hydrogens geom
_atom_sites_solution_primary direct
_atom_sites_solution_secondary difmap
_audit_creation_method SHELXL-97
_cell_angle_alpha 90.00
_cell_angle_beta 94.26
_cell_angle_gamma 90.00
_cell_formula_units_Z 4
_cell_length_a 6.052(2)
_cell_length_b 14.763(8)
_cell_length_c 11.423(5)
_cell_measurement_reflns_used 25
_cell_measurement_temperature 293(2)
_cell_measurement_theta_max 15
_cell_measurement_theta_min 7.5
_cell_volume 1017.8(8)
_computing_structure_refinement 'SHELXL-97 (Sheldrick, 1997)'
_computing_structure_solution 'SHELXS-97 (Sheldrick, 1990)'
_diffrn_ambient_temperature 293(2)
_diffrn_measured_fraction_theta_full 0.964
_diffrn_measured_fraction_theta_max 0.964
_diffrn_measurement_device_type 'Siemens R3m'
_diffrn_measurement_method \w-scan
_diffrn_radiation_monochromator graphite
_diffrn_radiation_source 'fine-focus sealed tube'
_diffrn_radiation_type MoK\a
_diffrn_radiation_wavelength 0.71073
_diffrn_reflns_av_R_equivalents 0.0474
_diffrn_reflns_av_sigmaI/netI 0.0323
_diffrn_reflns_limit_h_max 8
_diffrn_reflns_limit_h_min 0
_diffrn_reflns_limit_k_max 20
_diffrn_reflns_limit_k_min 0
_diffrn_reflns_limit_l_max 16
_diffrn_reflns_limit_l_min -16
_diffrn_reflns_number 3223
_diffrn_reflns_theta_full 30.00
_diffrn_reflns_theta_max 30.00
_diffrn_reflns_theta_min 2.26
_diffrn_standards_decay_% none
_diffrn_standards_interval_count 200
_diffrn_standards_number 2
_exptl_absorpt_coefficient_mu 2.332
_exptl_absorpt_correction_T_max 0.697
_exptl_absorpt_correction_T_min 0.630
_exptl_absorpt_correction_type Semi-empirical
_exptl_crystal_colour pale-yellow
_exptl_crystal_density_diffrn 2.027
_exptl_crystal_density_method 'not measured'
_exptl_crystal_description prism
_exptl_crystal_F_000 600
_exptl_crystal_size_max 0.39
_exptl_crystal_size_mid 0.31
_exptl_crystal_size_min 0.30
_refine_diff_density_max 0.569
_refine_diff_density_min -0.629
_refine_diff_density_rms 0.143
_refine_ls_extinction_coef 0.0075(13)
_refine_ls_extinction_expression Fc^*^=kFc[1+0.001xFc^2^\l^3^/sin(2\q)]^-1/4^
_refine_ls_extinction_method SHELXL
_refine_ls_goodness_of_fit_ref 1.054
_refine_ls_hydrogen_treatment mixed
_refine_ls_matrix_type full
_refine_ls_number_parameters 128
_refine_ls_number_reflns 2972
_refine_ls_number_restraints 0
_refine_ls_restrained_S_all 1.054
_refine_ls_R_factor_all 0.0515
_refine_ls_R_factor_gt 0.0392
_refine_ls_shift/su_max 0.000
_refine_ls_shift/su_mean 0.000
_refine_ls_structure_factor_coef Fsqd
_refine_ls_weighting_details 'w=1/[\s^2^(Fo^2^)+(0.0699P)^2^+0.1537P] where P=(Fo^2^+2Fc^2^)/3'
_refine_ls_weighting_scheme calc
_refine_ls_wR_factor_gt 0.1057
_refine_ls_wR_factor_ref 0.1121
_reflns_number_gt 2398
_reflns_number_total 2972
_reflns_threshold_expression >2sigma(I)
_cod_data_source_file b009129o.txt
_cod_data_source_block Complex_4
_cod_depositor_comments
;
The following automatic conversions were performed:

data item '_symmetry_cell_setting' value 'Monoclinic' was changed to
'monoclinic' in accordance with the
/home/saulius/struct/COD-crude-data/automatic-downloads/DataCite-retrospective/RSC/depositions/lib/dictionaries/cif_core.dic
dictionary named 'cif_core.dic' version 2.4.2 last updated on
2011-04-26.

data item '_refine_ls_weighting_scheme' value 'calc
w=1/[\s^2^(Fo^2^)+(0.0699P)^2^+0.1537P] where P=(Fo^2^+2Fc^2^)/3' was
changed to 'calc'. A new data item '_refine_ls_weighting_details' was
created with the value set to
'w=1/[\s^2^(Fo^2^)+(0.0699P)^2^+0.1537P] where P=(Fo^2^+2Fc^2^)/3'.

Automatic conversion script
Id: cif_fix_values 6909 2019-04-08 15:41:33Z antanas 
;
_cod_original_sg_symbol_H-M P2(1)/n
_cod_database_code 7702520

loop_
_symmetry_equiv_pos_as_xyz
'x, y, z'
'-x+1/2, y+1/2, -z+1/2'
'-x, -y, -z'
'x-1/2, -y-1/2, z-1/2'

loop_
_atom_site_label
_atom_site_type_symbol
_atom_site_fract_x
_atom_site_fract_y
_atom_site_fract_z
_atom_site_U_iso_or_equiv
_atom_site_adp_type
_atom_site_occupancy
_atom_site_calc_flag
_atom_site_refinement_flags
Cd1 Cd 0.16848(4) 0.013642(19) 0.28654(2) 0.03056(12) Uani 1 d .
S1 S 0.40523(19) -0.08932(10) 0.16185(12) 0.0572(4) Uani 1 d .
C1 C 0.6503(7) -0.0644(3) 0.2277(4) 0.0368(8) Uani 1 d .
N1 N 0.8226(6) -0.0499(3) 0.2716(4) 0.0490(9) Uani 1 d .
N2 N 0.0370(6) 0.1200(2) 0.1455(3) 0.0373(7) Uani 1 d .
C2 C 0.1526(7) 0.1471(3) 0.0565(4) 0.0412(9) Uani 1 d .
H2A H 0.2874 0.1156 0.0434 0.080 Uiso 1 d R
C3 C 0.0869(7) 0.2181(3) -0.0174(4) 0.0420(10) Uani 1 d .
H3A H 0.1761 0.2368 -0.0791 0.080 Uiso 1 d R
C4 C -0.1144(6) 0.2624(3) 0.0002(3) 0.0310(7) Uani 1 d .
C5 C -0.2371(7) 0.2327(3) 0.0912(4) 0.0348(8) Uani 1 d .
H5A H -0.3762 0.2605 0.1049 0.080 Uiso 1 d R
C6 C -0.1535(7) 0.1621(3) 0.1620(4) 0.0387(9) Uani 1 d .
H6A H -0.2367 0.1422 0.2256 0.080 Uiso 1 d R
C7 C -0.1946(7) 0.3404(3) -0.0764(3) 0.0335(8) Uani 1 d .
O1 O -0.0562(5) 0.3851(2) -0.1308(3) 0.0418(7) Uani 1 d .
O2 O -0.3989(5) 0.3588(2) -0.0839(3) 0.0395(6) Uani 1 d .
O1W O 0.2156(6) -0.0683(3) 0.4566(3) 0.0532(9) Uani 1 d .
H1W H 0.2391 -0.0226 0.5146 0.080 Uiso 1 d R
H2W H 0.3375 -0.0745 0.4971 0.080 Uiso 1 d R

loop_
_atom_site_aniso_label
_atom_site_aniso_U_11
_atom_site_aniso_U_22
_atom_site_aniso_U_33
_atom_site_aniso_U_23
_atom_site_aniso_U_13
_atom_site_aniso_U_12
Cd1 0.02782(16) 0.03220(18) 0.03106(17) -0.00047(10) -0.00184(10) 0.00026(10)
S1 0.0315(5) 0.0761(9) 0.0630(8) -0.0383(7) -0.0033(5) 0.0030(5)
C1 0.0316(19) 0.035(2) 0.044(2) -0.0022(16) 0.0062(16) 0.0013(15)
N1 0.0346(19) 0.048(2) 0.064(3) 0.003(2) -0.0003(17) -0.0049(17)
N2 0.0369(17) 0.0377(18) 0.0373(17) 0.0040(14) 0.0016(14) 0.0036(14)
C2 0.038(2) 0.043(2) 0.043(2) 0.0055(18) 0.0080(17) 0.0106(18)
C3 0.037(2) 0.046(2) 0.044(2) 0.0101(18) 0.0114(17) 0.0090(18)
C4 0.0310(18) 0.0333(19) 0.0281(17) 0.0014(14) -0.0018(14) 0.0007(14)
C5 0.0318(18) 0.036(2) 0.0365(19) 0.0031(15) 0.0039(15) 0.0051(15)
C6 0.038(2) 0.046(2) 0.0331(19) 0.0041(17) 0.0073(16) 0.0075(17)
C7 0.0348(19) 0.036(2) 0.0293(17) 0.0010(15) -0.0017(14) 0.0010(15)
O1 0.0338(15) 0.0429(17) 0.0485(17) 0.0143(13) 0.0023(12) 0.0010(12)
O2 0.0333(14) 0.0431(16) 0.0417(15) 0.0050(12) 0.0005(12) 0.0046(12)
O1W 0.0414(18) 0.070(2) 0.0467(17) 0.0252(17) -0.0036(14) 0.0000(16)

loop_
_atom_type_symbol
_atom_type_description
_atom_type_scat_dispersion_real
_atom_type_scat_dispersion_imag
_atom_type_scat_source
C C 0.0033 0.0016 'International Tables Vol C Tables 4.2.6.8 and 6.1.1.4'
H H 0.0000 0.0000 'International Tables Vol C Tables 4.2.6.8 and 6.1.1.4'
N N 0.0061 0.0033 'International Tables Vol C Tables 4.2.6.8 and 6.1.1.4'
O O 0.0106 0.0060 'International Tables Vol C Tables 4.2.6.8 and 6.1.1.4'
S S 0.1246 0.1234 'International Tables Vol C Tables 4.2.6.8 and 6.1.1.4'
Cd Cd -0.8075 1.2024 'International Tables Vol C Tables 4.2.6.8 and 6.1.1.4'

loop_
_geom_angle_atom_site_label_1
_geom_angle_atom_site_label_2
_geom_angle_atom_site_label_3
_geom_angle
_geom_angle_site_symmetry_1
_geom_angle_site_symmetry_3
O1W Cd1 N1 84.38(14) . 1_455
O1W Cd1 N2 162.05(13) . .
N1 Cd1 N2 87.80(14) 1_455 .
O1W Cd1 O1 87.47(13) . 4_666
N1 Cd1 O1 153.67(14) 1_455 4_666
N2 Cd1 O1 92.51(12) . 4_666
O1W Cd1 O2 84.77(13) . 4_666
N1 Cd1 O2 99.66(13) 1_455 4_666
N2 Cd1 O2 80.64(12) . 4_666
O1 Cd1 O2 54.58(10) 4_666 4_666
O1W Cd1 S1 96.76(11) . .
N1 Cd1 S1 105.00(12) 1_455 .
N2 Cd1 S1 100.87(10) . .
O1 Cd1 S1 100.79(8) 4_666 .
O2 Cd1 S1 155.32(7) 4_666 .
O1W Cd1 C7 85.27(14) . 4_666
N1 Cd1 C7 126.72(14) 1_455 4_666
N2 Cd1 C7 86.52(13) . 4_666
O1 Cd1 C7 27.30(11) 4_666 4_666
O2 Cd1 C7 27.29(10) 4_666 4_666
S1 Cd1 C7 128.09(9) . 4_666
C1 S1 Cd1 97.67(15) . .
N1 C1 S1 177.5(4) . .
C1 N1 Cd1 155.3(4) . 1_655
C6 N2 C2 118.3(4) . .
C6 N2 Cd1 117.8(3) . .
C2 N2 Cd1 123.5(3) . .
N2 C2 C3 123.1(4) . .
C2 C3 C4 118.4(4) . .
C5 C4 C3 118.3(4) . .
C5 C4 C7 120.6(3) . .
C3 C4 C7 121.1(4) . .
C6 C5 C4 118.6(4) . .
N2 C6 C5 123.2(4) . .
O2 C7 O1 122.4(4) . .
O2 C7 C4 118.4(4) . .
O1 C7 C4 119.2(3) . .
O2 C7 Cd1 62.7(2) . 4_565
O1 C7 Cd1 59.7(2) . 4_565
C4 C7 Cd1 178.3(3) . 4_565
C7 O1 Cd1 93.0(2) . 4_565
C7 O2 Cd1 90.0(2) . 4_565

loop_
_geom_bond_atom_site_label_1
_geom_bond_atom_site_label_2
_geom_bond_distance
_geom_bond_site_symmetry_2
Cd1 O1W 2.288(3) .
Cd1 N1 2.289(4) 1_455
Cd1 N2 2.346(3) .
Cd1 O1 2.381(3) 4_666
Cd1 O2 2.448(3) 4_666
Cd1 S1 2.5875(14) .
Cd1 C7 2.754(4) 4_666
S1 C1 1.654(4) .
C1 N1 1.143(5) .
N1 Cd1 2.289(4) 1_655
N2 C6 1.335(5) .
N2 C2 1.338(5) .
C2 C3 1.386(6) .
C3 C4 1.410(6) .
C4 C5 1.392(5) .
C4 C7 1.505(5) .
C5 C6 1.391(6) .
C7 O2 1.263(5) .
C7 O1 1.265(5) .
C7 Cd1 2.754(4) 4_565
O1 Cd1 2.381(3) 4_565
O2 Cd1 2.448(3) 4_565

loop_
_geom_hbond_atom_site_label_D
_geom_hbond_atom_site_label_H
_geom_hbond_atom_site_label_A
_geom_hbond_distance_DH
_geom_hbond_distance_HA
_geom_hbond_distance_DA
_geom_hbond_angle_DHA
_geom_hbond_site_symmetry_A
O1W H2W O1 0.85 2.03 2.842(4) 159.1 2_545
